data_2226241
loop_
_publ_author_name
'Zhang, Shuang'
'Wang, Yu-Jie'
'Ma, Dong-Sheng'
'Liu, Ying'
'Gao, Jin-Sheng'

_publ_section_title
;
 Bis(acetato-\k<i>O</i>)[1,2-bis(2-pyridylmethoxy)benzene-\k^4^<i>N</i>,<i>O</i>,<i>O</i>',<i>N</i>']copper(II)
 monohydrate
;
_journal_coeditor_code NG2778
_journal_issue 6
_journal_name_full 'Acta Crystallographica Section E'
_journal_page_first m701
_journal_paper_doi 10.1107/S160053681001874X
_journal_volume 66
_journal_year 2010
_chemical_formula_iupac '[Cu (C2 H3 O2)2 (C18 H16 N2 O2)], H2 O'
_chemical_formula_moiety 'Cu (C2 H3 O2)2 (C18 H16 N2 O2), H2 O'
_chemical_formula_sum 'C22 H24 Cu N2 O7'
_chemical_formula_weight 491.98
_chemical_name_systematic
;
Bis(acetato-\k<i>O</i>)[1,2-bis(2-pyridylmethoxy)benzene-
\k^4^<i>N</i>,<i>O</i>,<i>O</i>',<i>N</i>']copper(II) monohydrate
;
_space_group_IT_number 14
_symmetry_cell_setting monoclinic
_symmetry_space_group_name_Hall '-P 2ybc'
_symmetry_space_group_name_H-M 'P 1 21/c 1'
_atom_sites_solution_hydrogens geom
_atom_sites_solution_primary direct
_atom_sites_solution_secondary difmap
_audit_creation_method SHELXL-97
_cell_angle_alpha 90.00
_cell_angle_beta 123.540(11)
_cell_angle_gamma 90.00
_cell_formula_units_Z 4
_cell_length_a 11.661(3)
_cell_length_b 14.689(6)
_cell_length_c 15.553(4)
_cell_measurement_reflns_used 15798
_cell_measurement_temperature 291(2)
_cell_measurement_theta_max 27.48
_cell_measurement_theta_min 3.00
_cell_volume 2220.5(12)
_computing_cell_refinement 'RAPID-AUTO (Rigaku, 1998)'
_computing_data_collection 'RAPID-AUTO (Rigaku, 1998)'
_computing_data_reduction 'CrystalClear (Rigaku/MSC, 2002)'
_computing_molecular_graphics 'SHELXTL (Sheldrick, 2008)'
_computing_publication_material 'SHELXL97 (Sheldrick, 2008)'
_computing_structure_refinement 'SHELXL97 (Sheldrick, 2008)'
_computing_structure_solution 'SHELXS97 (Sheldrick, 2008)'
_diffrn_ambient_temperature 291(2)
_diffrn_measured_fraction_theta_full 0.991
_diffrn_measured_fraction_theta_max 0.974
_diffrn_measurement_device_type 'Rigaku R-AXIS RAPID'
_diffrn_measurement_method '\w scan'
_diffrn_radiation_monochromator graphite
_diffrn_radiation_source 'fine-focus sealed tube'
_diffrn_radiation_type MoK\a
_diffrn_radiation_wavelength 0.71073
_diffrn_reflns_av_R_equivalents 0.0433
_diffrn_reflns_av_sigmaI/netI 0.0337
_diffrn_reflns_limit_h_max 14
_diffrn_reflns_limit_h_min -14
_diffrn_reflns_limit_k_max 19
_diffrn_reflns_limit_k_min -19
_diffrn_reflns_limit_l_max 18
_diffrn_reflns_limit_l_min -19
_diffrn_reflns_number 21143
_diffrn_reflns_theta_full 25.00
_diffrn_reflns_theta_max 27.48
_diffrn_reflns_theta_min 2.99
_diffrn_standards_decay_% 0
_diffrn_standards_interval_count 0
_diffrn_standards_interval_time 0
_diffrn_standards_number 0
_exptl_absorpt_coefficient_mu 1.029
_exptl_absorpt_correction_T_max 0.8380
_exptl_absorpt_correction_T_min 0.8182
_exptl_absorpt_correction_type multi-scan
_exptl_absorpt_process_details '(ABSCOR; Higashi, 1995)'
_exptl_crystal_colour blue
_exptl_crystal_density_diffrn 1.472
_exptl_crystal_density_method 'not measured'
_exptl_crystal_description block
_exptl_crystal_F_000 1020
_exptl_crystal_size_max 0.20
_exptl_crystal_size_mid 0.19
_exptl_crystal_size_min 0.18
_refine_diff_density_max 0.277
_refine_diff_density_min -0.275
_refine_ls_extinction_method none
_refine_ls_goodness_of_fit_ref 1.047
_refine_ls_hydrogen_treatment constr
_refine_ls_matrix_type full
_refine_ls_number_parameters 291
_refine_ls_number_reflns 4960
_refine_ls_number_restraints 0
_refine_ls_restrained_S_all 1.047
_refine_ls_R_factor_all 0.0503
_refine_ls_R_factor_gt 0.0340
_refine_ls_shift/su_max 0.001
_refine_ls_shift/su_mean 0.000
_refine_ls_structure_factor_coef Fsqd
_refine_ls_weighting_details 'calc w=1/[\s^2^(Fo^2^)+(0.0469P)^2^+0.2754P] where P=(Fo^2^+2Fc^2^)/3'
_refine_ls_weighting_scheme calc
_refine_ls_wR_factor_gt 0.0826
_refine_ls_wR_factor_ref 0.0888
_reflns_number_gt 3854
_reflns_number_total 4960
_reflns_threshold_expression I>2sigma(I)
_cod_data_source_file ng2778.cif
_cod_data_source_block I
_cod_depositor_comments
;
The following automatic conversions were performed:
'_symmetry_cell_setting' value 'Monoclinic' changed to 'monoclinic'
according to '/home/saulius/struct/CIF-dictionaries/cif_core.dic'
dictionary named 'cif_core.dic' version 2.4.1 from 2010-06-29.

Automatic conversion script
Id: cif_fix_enum 1527 2010-12-29 10:47:43Z saulius 
;
_cod_original_sg_symbol_H-M 'P 21/c'
_cod_database_code 2226241
_cod_database_fobs_code 2226241

loop_
_symmetry_equiv_pos_as_xyz
'x, y, z'
'-x, y+1/2, -z+1/2'
'-x, -y, -z'
'x, -y-1/2, z-1/2'

loop_
_atom_site_type_symbol
_atom_site_label
_atom_site_fract_x
_atom_site_fract_y
_atom_site_fract_z
_atom_site_U_iso_or_equiv
_atom_site_adp_type
_atom_site_calc_flag
_atom_site_refinement_flags
_atom_site_occupancy
_atom_site_disorder_assembly
_atom_site_disorder_group
Cu Cu1 0.19750(2) 0.638427(17) 0.351821(17) 0.02824(9) Uani d . 1 . .
O O1 0.43387(14) 0.58511(11) 0.40262(11) 0.0360(3) Uani d . 1 . .
O O2 0.23187(14) 0.59585(11) 0.21381(11) 0.0379(4) Uani d . 1 . .
O O3 0.26556(16) 0.75769(10) 0.34343(12) 0.0394(4) Uani d . 1 . .
O O4 0.13698(19) 0.81284(13) 0.39686(14) 0.0531(5) Uani d . 1 . .
O O5 0.15262(15) 0.51145(10) 0.35769(11) 0.0352(3) Uani d . 1 . .
O O6 0.00215(19) 0.56093(13) 0.39381(14) 0.0533(5) Uani d . 1 . .
N N1 0.33015(19) 0.64394(11) 0.50978(13) 0.0319(4) Uani d . 1 . .
N N2 0.01307(18) 0.65453(12) 0.20902(13) 0.0315(4) Uani d . 1 . .
C C1 0.2732(3) 0.66269(16) 0.56418(17) 0.0400(5) Uani d . 1 . .
H H1 0.1779 0.6651 0.5294 0.048 Uiso calc R 1 . .
C C2 0.3524(3) 0.67823(18) 0.66939(19) 0.0513(6) Uani d . 1 . .
H H2 0.3115 0.6921 0.7049 0.062 Uiso calc R 1 . .
C C3 0.4931(3) 0.6726(2) 0.72009(18) 0.0585(7) Uani d . 1 . .
H H3 0.5486 0.6836 0.7907 0.070 Uiso calc R 1 . .
C C4 0.5530(3) 0.65064(18) 0.66613(18) 0.0503(6) Uani d . 1 . .
H H4 0.6479 0.6443 0.7003 0.060 Uiso calc R 1 . .
C C5 0.4679(2) 0.63844(15) 0.56047(16) 0.0347(5) Uani d . 1 . .
C C6 0.5334(2) 0.62142(17) 0.50060(17) 0.0400(5) Uani d . 1 . .
H H6A 0.5692 0.6780 0.4924 0.048 Uiso calc R 1 . .
H H6B 0.6093 0.5790 0.5381 0.048 Uiso calc R 1 . .
C C7 0.4697(2) 0.58313(15) 0.33102(16) 0.0336(5) Uani d . 1 . .
C C8 0.6037(2) 0.57611(17) 0.35554(19) 0.0432(6) Uani d . 1 . .
H H8 0.6772 0.5743 0.4242 0.052 Uiso calc R 1 . .
C C9 0.6276(3) 0.57171(19) 0.2769(2) 0.0532(7) Uani d . 1 . .
H H9 0.7170 0.5673 0.2929 0.064 Uiso calc R 1 . .
C C10 0.5183(3) 0.57400(19) 0.1761(2) 0.0525(7) Uani d . 1 . .
H H10 0.5343 0.5704 0.1238 0.063 Uiso calc R 1 . .
C C11 0.3831(3) 0.58167(17) 0.15022(19) 0.0440(6) Uani d . 1 . .
H H11 0.3098 0.5833 0.0814 0.053 Uiso calc R 1 . .
C C12 0.3594(2) 0.58687(14) 0.22831(16) 0.0325(5) Uani d . 1 . .
C C13 0.1171(2) 0.61228(17) 0.11292(16) 0.0387(5) Uani d . 1 . .
H H13A 0.0978 0.5588 0.0704 0.046 Uiso calc R 1 . .
H H13B 0.1364 0.6627 0.0825 0.046 Uiso calc R 1 . .
C C14 -0.0064(2) 0.63471(15) 0.11764(16) 0.0328(4) Uani d . 1 . .
C C15 -0.1366(2) 0.63615(18) 0.02673(17) 0.0467(6) Uani d . 1 . .
H H15 -0.1481 0.6222 -0.0359 0.056 Uiso calc R 1 . .
C C16 -0.2490(3) 0.65856(19) 0.0306(2) 0.0526(7) Uani d . 1 . .
H H16 -0.3370 0.6584 -0.0293 0.063 Uiso calc R 1 . .
C C17 -0.2301(2) 0.68105(18) 0.12371(19) 0.0454(6) Uani d . 1 . .
H H17 -0.3041 0.6975 0.1275 0.054 Uiso calc R 1 . .
C C18 -0.0983(2) 0.67845(16) 0.21095(17) 0.0369(5) Uani d . 1 . .
H H18 -0.0849 0.6937 0.2739 0.044 Uiso calc R 1 . .
C C19 0.2749(4) 0.91611(19) 0.3717(2) 0.0691(9) Uani d . 1 . .
H H19A 0.3666 0.9223 0.4319 0.104 Uiso calc R 1 . .
H H19B 0.2168 0.9618 0.3728 0.104 Uiso calc R 1 . .
H H19C 0.2763 0.9235 0.3110 0.104 Uiso calc R 1 . .
C C20 0.2198(3) 0.82288(17) 0.37095(16) 0.0406(5) Uani d . 1 . .
C C21 0.0351(3) 0.40102(19) 0.3948(2) 0.0531(6) Uani d . 1 . .
H H21A -0.0609 0.3877 0.3477 0.080 Uiso calc R 1 . .
H H21B 0.0603 0.3919 0.4643 0.080 Uiso calc R 1 . .
H H21C 0.0887 0.3614 0.3811 0.080 Uiso calc R 1 . .
C C22 0.0622(2) 0.49872(16) 0.38126(16) 0.0368(5) Uani d . 1 . .
O O7 0.1077(2) 0.40557(15) 0.17760(17) 0.0729(6) Uani d . 1 . .
H H71 0.0314 0.3772 0.1505 0.109 Uiso d R 1 . .
H H72 0.1223 0.4355 0.2295 0.109 Uiso d R 1 . .

loop_
_atom_site_aniso_label
_atom_site_aniso_U_11
_atom_site_aniso_U_22
_atom_site_aniso_U_33
_atom_site_aniso_U_12
_atom_site_aniso_U_13
_atom_site_aniso_U_23
Cu1 0.02986(14) 0.03193(14) 0.02291(13) -0.00047(11) 0.01457(11) 0.00016(10)
O1 0.0302(7) 0.0476(10) 0.0287(8) -0.0046(7) 0.0153(7) -0.0046(7)
O2 0.0285(7) 0.0602(11) 0.0254(7) 0.0034(7) 0.0152(7) -0.0004(7)
O3 0.0487(9) 0.0370(9) 0.0358(8) -0.0042(7) 0.0254(8) -0.0001(7)
O4 0.0606(11) 0.0524(11) 0.0561(11) 0.0162(9) 0.0384(10) 0.0136(9)
O5 0.0353(8) 0.0358(8) 0.0345(8) -0.0041(6) 0.0193(7) -0.0006(6)
O6 0.0604(11) 0.0581(12) 0.0542(11) 0.0101(9) 0.0397(10) 0.0089(9)
N1 0.0400(10) 0.0301(9) 0.0247(8) -0.0018(8) 0.0173(8) 0.0000(7)
N2 0.0314(9) 0.0360(10) 0.0272(9) 0.0014(7) 0.0163(8) 0.0017(7)
C1 0.0528(14) 0.0394(13) 0.0335(12) -0.0003(10) 0.0274(12) 0.0016(9)
C2 0.0784(19) 0.0500(15) 0.0348(13) -0.0035(14) 0.0372(14) -0.0017(11)
C3 0.077(2) 0.0650(18) 0.0212(11) -0.0089(15) 0.0193(13) -0.0039(11)
C4 0.0500(15) 0.0558(17) 0.0300(12) -0.0082(12) 0.0125(12) 0.0019(11)
C5 0.0396(12) 0.0301(11) 0.0275(10) -0.0034(9) 0.0141(10) 0.0020(9)
C6 0.0328(11) 0.0457(14) 0.0327(11) -0.0070(10) 0.0126(10) -0.0034(10)
C7 0.0347(11) 0.0347(12) 0.0363(12) 0.0012(9) 0.0226(10) 0.0000(9)
C8 0.0326(12) 0.0491(15) 0.0467(14) 0.0044(10) 0.0213(12) 0.0004(11)
C9 0.0452(14) 0.0641(18) 0.0663(18) 0.0055(12) 0.0408(15) -0.0027(14)
C10 0.0540(15) 0.0651(18) 0.0588(17) 0.0042(13) 0.0439(15) -0.0010(13)
C11 0.0454(13) 0.0550(16) 0.0400(13) 0.0024(11) 0.0288(12) -0.0016(11)
C12 0.0327(11) 0.0340(12) 0.0354(11) 0.0003(9) 0.0216(10) -0.0022(9)
C13 0.0365(12) 0.0523(14) 0.0260(11) 0.0034(10) 0.0164(10) 0.0011(9)
C14 0.0341(11) 0.0356(12) 0.0274(10) 0.0001(9) 0.0163(10) 0.0012(9)
C15 0.0424(13) 0.0627(17) 0.0261(11) 0.0087(12) 0.0133(11) 0.0013(11)
C16 0.0332(12) 0.074(2) 0.0350(13) 0.0103(12) 0.0089(11) 0.0045(12)
C17 0.0366(12) 0.0519(15) 0.0456(14) 0.0120(11) 0.0215(12) 0.0096(11)
C18 0.0376(12) 0.0398(13) 0.0344(11) 0.0070(10) 0.0206(11) 0.0040(10)
C19 0.116(3) 0.0406(16) 0.0568(17) -0.0208(16) 0.0513(19) -0.0090(13)
C20 0.0542(15) 0.0365(13) 0.0269(11) 0.0013(11) 0.0199(11) 0.0057(9)
C21 0.0548(15) 0.0511(16) 0.0530(16) -0.0142(13) 0.0295(14) 0.0008(12)
C22 0.0347(11) 0.0441(13) 0.0277(11) -0.0024(10) 0.0146(10) 0.0012(9)
O7 0.0755(14) 0.0811(16) 0.0852(15) -0.0315(12) 0.0590(14) -0.0353(12)

loop_
_atom_type_symbol
_atom_type_description
_atom_type_scat_dispersion_real
_atom_type_scat_dispersion_imag
_atom_type_scat_source
C C 0.0033 0.0016 'International Tables Vol C Tables 4.2.6.8 and 6.1.1.4'
H H 0.0000 0.0000 'International Tables Vol C Tables 4.2.6.8 and 6.1.1.4'
Cu Cu 0.3201 1.2651 'International Tables Vol C Tables 4.2.6.8 and 6.1.1.4'
N N 0.0061 0.0033 'International Tables Vol C Tables 4.2.6.8 and 6.1.1.4'
O O 0.0106 0.0060 'International Tables Vol C Tables 4.2.6.8 and 6.1.1.4'

loop_
_geom_angle_atom_site_label_1
_geom_angle_atom_site_label_2
_geom_angle_atom_site_label_3
_geom_angle_site_symmetry_1
_geom_angle_site_symmetry_3
_geom_angle
_geom_angle_publ_flag
O5 Cu1 O3 . . 170.76(6) ?
O5 Cu1 N1 . . 91.48(6) ?
O3 Cu1 N1 . . 88.82(7) ?
O5 Cu1 N2 . . 90.74(7) ?
O3 Cu1 N2 . . 92.58(7) ?
N1 Cu1 N2 . . 157.06(7) ?
O5 Cu1 O2 . . 88.58(6) ?
O3 Cu1 O2 . . 84.40(6) ?
N1 Cu1 O2 . . 132.15(6) ?
N2 Cu1 O2 . . 70.73(6) ?
O5 Cu1 O1 . . 87.92(6) ?
O3 Cu1 O1 . . 83.47(6) ?
N1 Cu1 O1 . . 70.70(6) ?
N2 Cu1 O1 . . 132.21(6) ?
O2 Cu1 O1 . . 61.48(5) ?
C7 O1 C6 . . 116.14(16) ?
C7 O1 Cu1 . . 120.87(12) ?
C6 O1 Cu1 . . 108.85(12) ?
C12 O2 C13 . . 118.16(16) ?
C12 O2 Cu1 . . 123.96(12) ?
C13 O2 Cu1 . . 114.41(12) ?
C20 O3 Cu1 . . 112.84(14) ?
C22 O5 Cu1 . . 115.36(14) ?
C5 N1 C1 . . 118.86(19) ?
C5 N1 Cu1 . . 124.32(14) ?
C1 N1 Cu1 . . 116.53(15) ?
C14 N2 C18 . . 118.30(18) ?
C14 N2 Cu1 . . 125.17(14) ?
C18 N2 Cu1 . . 116.19(14) ?
N1 C1 C2 . . 122.2(2) ?
N1 C1 H1 . . 118.9 ?
C2 C1 H1 . . 118.9 ?
C3 C2 C1 . . 118.3(2) ?
C3 C2 H2 . . 120.9 ?
C1 C2 H2 . . 120.9 ?
C2 C3 C4 . . 120.3(2) ?
C2 C3 H3 . . 119.9 ?
C4 C3 H3 . . 119.9 ?
C5 C4 C3 . . 118.4(2) ?
C5 C4 H4 . . 120.8 ?
C3 C4 H4 . . 120.8 ?
N1 C5 C4 . . 121.9(2) ?
N1 C5 C6 . . 119.58(18) ?
C4 C5 C6 . . 118.5(2) ?
O1 C6 C5 . . 109.39(18) ?
O1 C6 H6A . . 109.8 ?
C5 C6 H6A . . 109.8 ?
O1 C6 H6B . . 109.8 ?
C5 C6 H6B . . 109.8 ?
H6A C6 H6B . . 108.2 ?
O1 C7 C12 . . 115.01(17) ?
O1 C7 C8 . . 124.8(2) ?
C12 C7 C8 . . 120.17(19) ?
C7 C8 C9 . . 120.0(2) ?
C7 C8 H8 . . 120.0 ?
C9 C8 H8 . . 120.0 ?
C10 C9 C8 . . 119.4(2) ?
C10 C9 H9 . . 120.3 ?
C8 C9 H9 . . 120.3 ?
C9 C10 C11 . . 121.2(2) ?
C9 C10 H10 . . 119.4 ?
C11 C10 H10 . . 119.4 ?
C12 C11 C10 . . 119.3(2) ?
C12 C11 H11 . . 120.3 ?
C10 C11 H11 . . 120.3 ?
O2 C12 C11 . . 125.4(2) ?
O2 C12 C7 . . 114.82(17) ?
C11 C12 C7 . . 119.81(19) ?
O2 C13 C14 . . 109.00(16) ?
O2 C13 H13A . . 109.9 ?
C14 C13 H13A . . 109.9 ?
O2 C13 H13B . . 109.9 ?
C14 C13 H13B . . 109.9 ?
H13A C13 H13B . . 108.3 ?
N2 C14 C15 . . 121.7(2) ?
N2 C14 C13 . . 119.23(18) ?
C15 C14 C13 . . 119.09(19) ?
C16 C15 C14 . . 119.2(2) ?
C16 C15 H15 . . 120.4 ?
C14 C15 H15 . . 120.4 ?
C17 C16 C15 . . 119.8(2) ?
C17 C16 H16 . . 120.1 ?
C15 C16 H16 . . 120.1 ?
C18 C17 C16 . . 118.2(2) ?
C18 C17 H17 . . 120.9 ?
C16 C17 H17 . . 120.9 ?
N2 C18 C17 . . 122.9(2) ?
N2 C18 H18 . . 118.5 ?
C17 C18 H18 . . 118.5 ?
C20 C19 H19A . . 109.5 ?
C20 C19 H19B . . 109.5 ?
H19A C19 H19B . . 109.5 ?
C20 C19 H19C . . 109.5 ?
H19A C19 H19C . . 109.5 ?
H19B C19 H19C . . 109.5 ?
O4 C20 O3 . . 124.2(2) ?
O4 C20 C19 . . 120.5(2) ?
O3 C20 C19 . . 115.3(2) ?
C22 C21 H21A . . 109.5 ?
C22 C21 H21B . . 109.5 ?
H21A C21 H21B . . 109.5 ?
C22 C21 H21C . . 109.5 ?
H21A C21 H21C . . 109.5 ?
H21B C21 H21C . . 109.5 ?
O6 C22 O5 . . 123.8(2) ?
O6 C22 C21 . . 120.1(2) ?
O5 C22 C21 . . 116.0(2) ?
H71 O7 H72 . . 109.2 ?

loop_
_geom_bond_atom_site_label_1
_geom_bond_atom_site_label_2
_geom_bond_site_symmetry_2
_geom_bond_distance
_geom_bond_publ_flag
Cu1 O5 . 1.9529(16) yes
Cu1 O3 . 1.9571(16) yes
Cu1 N1 . 2.0580(18) yes
Cu1 N2 . 2.0823(18) yes
Cu1 O2 . 2.4719(15) yes
Cu1 O1 . 2.5353(16) yes
O1 C7 . 1.389(2) ?
O1 C6 . 1.414(3) ?
O2 C12 . 1.381(2) ?
O2 C13 . 1.411(3) ?
O3 C20 . 1.280(3) ?
O4 C20 . 1.244(3) ?
O5 C22 . 1.307(3) ?
O6 C22 . 1.231(3) ?
N1 C5 . 1.345(3) ?
N1 C1 . 1.362(3) ?
N2 C14 . 1.341(3) ?
N2 C18 . 1.362(3) ?
C1 C2 . 1.383(3) ?
C1 H1 . 0.9300 ?
C2 C3 . 1.376(4) ?
C2 H2 . 0.9300 ?
C3 C4 . 1.394(4) ?
C3 H3 . 0.9300 ?
C4 C5 . 1.384(3) ?
C4 H4 . 0.9300 ?
C5 C6 . 1.516(3) ?
C6 H6A . 0.9700 ?
C6 H6B . 0.9700 ?
C7 C12 . 1.392(3) ?
C7 C8 . 1.393(3) ?
C8 C9 . 1.398(3) ?
C8 H8 . 0.9300 ?
C9 C10 . 1.370(4) ?
C9 H9 . 0.9300 ?
C10 C11 . 1.401(3) ?
C10 H10 . 0.9300 ?
C11 C12 . 1.389(3) ?
C11 H11 . 0.9300 ?
C13 C14 . 1.519(3) ?
C13 H13A . 0.9700 ?
C13 H13B . 0.9700 ?
C14 C15 . 1.390(3) ?
C15 C16 . 1.385(3) ?
C15 H15 . 0.9300 ?
C16 C17 . 1.378(3) ?
C16 H16 . 0.9300 ?
C17 C18 . 1.378(3) ?
C17 H17 . 0.9300 ?
C18 H18 . 0.9300 ?
C19 C20 . 1.510(3) ?
C19 H19A . 0.9600 ?
C19 H19B . 0.9600 ?
C19 H19C . 0.9600 ?
C21 C22 . 1.509(3) ?
C21 H21A . 0.9600 ?
C21 H21B . 0.9600 ?
C21 H21C . 0.9600 ?
O7 H71 . 0.8527 ?
O7 H72 . 0.8496 ?

loop_
_geom_hbond_atom_site_label_D
_geom_hbond_atom_site_label_H
_geom_hbond_atom_site_label_A
_geom_hbond_site_symmetry_A
_geom_hbond_distance_DH
_geom_hbond_distance_HA
_geom_hbond_distance_DA
_geom_hbond_angle_DHA
O7 H71 O4 2_545 0.85 1.92 2.772(3) 174.2
O7 H72 O5 . 0.85 2.14 2.986(2) 178.3
